data_7232863
loop_
_publ_author_name
'Dong, Jun-Liang'
'Zhu, Peng-Yin'
'Du, Jia-Qiang'
'Xie, Fei'
'Lan, Hai-Ming'
'Yang, Ru-Xia'
'Yang, Li-Zheng'
'Wang, Duo-Zhi'

_publ_section_title
;
 Syntheses, structures, and magnetic properties of mixed-ligand complexes
 based on 3,6-bis(benzimidazol-1-yl)pyridazine
;
_journal_issue 31
_journal_name_full 'RSC Advances'
_journal_page_first 17560
_journal_paper_doi 10.1039/C9RA03082D
_journal_volume 9
_journal_year 2019
_chemical_formula_moiety 'C24 H16 N6 Ni O5 S'
_chemical_formula_sum 'C24 H16 N6 Ni O5 S'
_chemical_formula_weight 559.20
_space_group_crystal_system monoclinic
_space_group_IT_number 9
_space_group_name_Hall 'C -2yc'
_space_group_name_H-M_alt 'C 1 c 1'
_symmetry_space_group_name_Hall 'C -2yc'
_symmetry_space_group_name_H-M 'C 1 c 1'
_atom_sites_solution_hydrogens mixed
_atom_sites_solution_primary dual
_audit_creation_date 2017-11-28
_audit_creation_method
;
Olex2 1.2-beta
(compiled 2017.08.10 svn.r3458 for OlexSys, GUI svn.r5381)
;
_audit_update_record
;
2018-10-18 deposited with the CCDC.    2019-05-27 downloaded from the CCDC.
;
_cell_angle_alpha 90
_cell_angle_beta 121.201(6)
_cell_angle_gamma 90
_cell_formula_units_Z 4
_cell_length_a 13.039(5)
_cell_length_b 18.606(7)
_cell_length_c 10.943(6)
_cell_measurement_reflns_used 2479
_cell_measurement_temperature 170.15
_cell_measurement_theta_max 25.87
_cell_measurement_theta_min 2.27
_cell_volume 2270.8(17)
_computing_cell_refinement 'SAINT v8.34A (Bruker, 2013)'
_computing_data_reduction 'SAINT v8.34A (Bruker, 2013)'
_computing_molecular_graphics 'Olex2 (Dolomanov et al., 2009)'
_computing_publication_material 'Olex2 (Dolomanov et al., 2009)'
_computing_structure_refinement 'ShelXL (Sheldrick, 2015)'
_computing_structure_solution 'ShelXT (Sheldrick, 2015)'
_diffrn_ambient_temperature 170.15
_diffrn_measured_fraction_theta_full 0.988
_diffrn_measured_fraction_theta_max 0.975
_diffrn_measurement_device_type 'Bruker APEX-II CCD'
_diffrn_measurement_method '\f and \w scans'
_diffrn_radiation_type MoK\a
_diffrn_radiation_wavelength 0.71073
_diffrn_reflns_av_R_equivalents 0.0331
_diffrn_reflns_av_unetI/netI 0.0521
_diffrn_reflns_Laue_measured_fraction_full 0.988
_diffrn_reflns_Laue_measured_fraction_max 0.975
_diffrn_reflns_limit_h_max 16
_diffrn_reflns_limit_h_min -16
_diffrn_reflns_limit_k_max 22
_diffrn_reflns_limit_k_min -22
_diffrn_reflns_limit_l_max 13
_diffrn_reflns_limit_l_min -13
_diffrn_reflns_number 7171
_diffrn_reflns_point_group_measured_fraction_full 0.989
_diffrn_reflns_point_group_measured_fraction_max 0.975
_diffrn_reflns_theta_full 25.242
_diffrn_reflns_theta_max 26.698
_diffrn_reflns_theta_min 2.129
_diffrn_standards_number 0
_exptl_absorpt_coefficient_mu 0.998
_exptl_absorpt_correction_T_max 0.7454
_exptl_absorpt_correction_T_min 0.6783
_exptl_absorpt_correction_type multi-scan
_exptl_absorpt_process_details
'SADABS-2014/5 (Bruker,2014/5) was used for absorption correction. wR2(int) was 0.0704 before and 0.0501 after correction. The Ratio of minimum to maximum transmission is 0.9100. The \l/2 correction factor is 0.00150.'
_exptl_crystal_colour colourless
_exptl_crystal_colour_primary colourless
_exptl_crystal_density_diffrn 1.636
_exptl_crystal_description block
_exptl_crystal_F_000 1144
_exptl_crystal_size_max 0.23
_exptl_crystal_size_mid 0.19
_exptl_crystal_size_min 0.15
_refine_diff_density_max 0.343
_refine_diff_density_min -0.366
_refine_diff_density_rms 0.088
_refine_ls_abs_structure_details
;
 Flack x determined using 1367 quotients [(I+)-(I-)]/[(I+)+(I-)]
 (Parsons, Flack and Wagner, Acta Cryst. B69 (2013) 249-259).
;
_refine_ls_abs_structure_Flack 0.003(10)
_refine_ls_extinction_method none
_refine_ls_goodness_of_fit_ref 1.059
_refine_ls_hydrogen_treatment constr
_refine_ls_matrix_type full
_refine_ls_number_parameters 336
_refine_ls_number_reflns 3970
_refine_ls_number_restraints 2
_refine_ls_restrained_S_all 1.059
_refine_ls_R_factor_all 0.0393
_refine_ls_R_factor_gt 0.0353
_refine_ls_shift/su_max 0.000
_refine_ls_shift/su_mean 0.000
_refine_ls_structure_factor_coef Fsqd
_refine_ls_weighting_details 'w=1/[\s^2^(Fo^2^)+(0.0571P)^2^] where P=(Fo^2^+2Fc^2^)/3'
_refine_ls_weighting_scheme calc
_refine_ls_wR_factor_gt 0.0963
_refine_ls_wR_factor_ref 0.0999
_reflns_Friedel_coverage 0.996
_reflns_Friedel_fraction_full 0.989
_reflns_Friedel_fraction_max 0.975
_reflns_number_gt 3663
_reflns_number_total 3970
_reflns_threshold_expression 'I > 2\s(I)'
_cod_data_source_file c9ra03082d2.cif
_cod_data_source_block 111
_cod_database_code 7232863
_shelx_shelxl_version_number 2014/7
_shelx_space_group_comment
;
The symmetry employed for this shelxl refinement is uniquely defined
by the following loop, which should always be used as a source of
symmetry information in preference to the above space-group names.
They are only intended as comments.
;
_shelx_estimated_absorpt_t_max 0.865
_shelx_estimated_absorpt_t_min 0.803
_olex2_refinement_description
;
1. Twinned data refinement
 Scales: 0.547(19)
 0.453(19)
2. Fixed Uiso
 At 1.2 times of:
  All C(H) groups
 At 1.5 times of:
  All O(H,H) groups
3.a Rotating group:
 O1(H1A,H1B)
3.b Aromatic/amide H refined with riding coordinates:
 C3(H3), C4(H4), C6(H6), C8(H8), C9(H9), C10(H10), C11(H11), C14(H14),
 C15(H15), C17(H17), C19(H19), C20(H20), C21(H21), C22(H22)
;
_olex2_submission_special_instructions 'No special instructions were received'

loop_
_space_group_symop_operation_xyz
'x, y, z'
'x, -y, z+1/2'
'x+1/2, y+1/2, z'
'x+1/2, -y+1/2, z+1/2'

loop_
_atom_site_label
_atom_site_type_symbol
_atom_site_fract_x
_atom_site_fract_y
_atom_site_fract_z
_atom_site_U_iso_or_equiv
_atom_site_adp_type
_atom_site_occupancy
_atom_site_site_symmetry_order
_atom_site_calc_flag
_atom_site_refinement_flags_posn
Ni1 Ni 0.41047(4) 0.73386(3) -0.04119(5) 0.01230(18) Uani 1 1 d .
S1 S 0.11567(12) 0.76775(8) 0.19230(14) 0.0197(3) Uani 1 1 d .
O1 O 0.2395(3) 0.7018(2) -0.1867(4) 0.0192(8) Uani 1 1 d .
H1A H 0.2594 0.6692 -0.1895 0.029 Uiso 1 1 d GR
H1B H 0.2102 0.7270 -0.2666 0.029 Uiso 1 1 d GR
O2 O 0.3756(3) 0.7556(2) 0.1164(4) 0.0179(9) Uani 1 1 d .
O3 O 0.1750(4) 0.7626(2) -0.0262(5) 0.0255(10) Uani 1 1 d .
O4 O -0.0270(3) 0.7823(2) 0.3226(4) 0.0189(9) Uani 1 1 d .
O5 O 0.1083(3) 0.7510(2) 0.5421(4) 0.0172(8) Uani 1 1 d .
N1 N 0.4554(4) 0.6318(3) 0.0484(5) 0.0177(10) Uani 1 1 d .
N2 N 0.5251(4) 0.5523(3) 0.2264(5) 0.0195(10) Uani 1 1 d .
N3 N 0.6282(4) 0.4585(3) 0.3797(5) 0.0236(11) Uani 1 1 d .
N4 N 0.6985(4) 0.4310(3) 0.5103(5) 0.0225(11) Uani 1 1 d .
N5 N 0.8061(4) 0.4370(3) 0.7550(5) 0.0183(10) Uani 1 1 d .
N6 N 0.8777(4) 0.3415(3) 0.8992(5) 0.0173(10) Uani 1 1 d .
C00R C 0.0806(5) 0.7674(3) 0.4154(6) 0.0160(11) Uani 1 1 d .
C1 C 0.2705(6) 0.7615(3) 0.0937(6) 0.0182(13) Uani 1 1 d .
C2 C 0.2589(5) 0.7666(3) 0.2205(6) 0.0159(11) Uani 1 1 d .
C3 C 0.3424(5) 0.7671(3) 0.3621(6) 0.0162(11) Uani 1 1 d .
H3 H 0.4263 0.7679 0.3987 0.019 Uiso 1 1 calc R
C4 C 0.2926(5) 0.7663(3) 0.4499(6) 0.0187(12) Uani 1 1 d .
H4 H 0.3390 0.7652 0.5513 0.022 Uiso 1 1 calc R
C5 C 0.1698(5) 0.7672(3) 0.3726(6) 0.0150(11) Uani 1 1 d .
C6 C 0.5196(5) 0.6225(3) 0.1859(6) 0.0160(11) Uani 1 1 d .
H6 H 0.5588 0.6607 0.2518 0.019 Uiso 1 1 calc R
C7 C 0.4140(5) 0.5638(3) -0.0091(5) 0.0175(12) Uani 1 1 d .
C8 C 0.3420(5) 0.5431(3) -0.1524(6) 0.0229(13) Uani 1 1 d .
H8 H 0.3148 0.5771 -0.2278 0.028 Uiso 1 1 calc R
C9 C 0.3126(5) 0.4719(3) -0.1789(7) 0.0273(14) Uani 1 1 d .
H9 H 0.2656 0.4560 -0.2750 0.033 Uiso 1 1 calc R
C10 C 0.3498(6) 0.4217(4) -0.0683(7) 0.0311(15) Uani 1 1 d .
H10 H 0.3259 0.3729 -0.0916 0.037 Uiso 1 1 calc R
C11 C 0.4207(6) 0.4412(3) 0.0743(7) 0.0258(13) Uani 1 1 d .
H11 H 0.4447 0.4077 0.1499 0.031 Uiso 1 1 calc R
C12 C 0.4542(5) 0.5133(3) 0.0988(6) 0.0186(12) Uani 1 1 d .
C13 C 0.5946(5) 0.5269(3) 0.3678(6) 0.0161(11) Uani 1 1 d .
C14 C 0.6249(5) 0.5721(3) 0.4828(6) 0.0220(12) Uani 1 1 d .
H14 H 0.5962 0.6201 0.4694 0.026 Uiso 1 1 calc R
C15 C 0.6983(5) 0.5439(3) 0.6165(6) 0.0224(13) Uani 1 1 d .
H15 H 0.7241 0.5716 0.7004 0.027 Uiso 1 1 calc R
C16 C 0.7328(5) 0.4725(3) 0.6229(6) 0.0202(12) Uani 1 1 d .
C17 C 0.8100(5) 0.3634(3) 0.7670(6) 0.0189(11) Uani 1 1 d .
H17 H 0.7680 0.3318 0.6880 0.023 Uiso 1 1 calc R
C18 C 0.9208(5) 0.4035(3) 0.9807(6) 0.0196(12) Uani 1 1 d .
C19 C 0.9945(5) 0.4109(4) 1.1297(6) 0.0257(14) Uani 1 1 d .
H19 H 1.0215 0.3702 1.1910 0.031 Uiso 1 1 calc R
C20 C 1.0256(5) 0.4791(4) 1.1822(7) 0.0306(15) Uani 1 1 d .
H20 H 1.0752 0.4859 1.2824 0.037 Uiso 1 1 calc R
C21 C 0.9867(6) 0.5392(4) 1.0927(7) 0.0327(16) Uani 1 1 d .
H21 H 1.0113 0.5855 1.1343 0.039 Uiso 1 1 calc R
C22 C 0.9139(6) 0.5338(3) 0.9467(8) 0.0271(14) Uani 1 1 d .
H22 H 0.8890 0.5748 0.8863 0.032 Uiso 1 1 calc R
C23 C 0.8788(5) 0.4638(3) 0.8925(6) 0.0199(12) Uani 1 1 d .

loop_
_atom_site_aniso_label
_atom_site_aniso_U_11
_atom_site_aniso_U_22
_atom_site_aniso_U_33
_atom_site_aniso_U_23
_atom_site_aniso_U_13
_atom_site_aniso_U_12
Ni1 0.0134(3) 0.0125(3) 0.0115(3) 0.0024(3) 0.0068(2) 0.0020(3)
S1 0.0160(7) 0.0318(9) 0.0122(6) -0.0003(6) 0.0079(5) 0.0007(6)
O1 0.0196(19) 0.019(2) 0.0154(18) 0.0025(16) 0.0063(15) 0.0020(17)
O2 0.0160(19) 0.024(2) 0.0166(19) 0.0012(17) 0.0103(16) 0.0055(17)
O3 0.021(2) 0.040(3) 0.017(2) 0.0001(19) 0.0114(18) 0.007(2)
O4 0.0166(19) 0.027(2) 0.0138(18) -0.0007(17) 0.0086(16) 0.0010(17)
O5 0.019(2) 0.023(2) 0.0115(18) 0.0014(15) 0.0094(16) 0.0002(16)
N1 0.017(2) 0.014(2) 0.020(2) 0.0049(18) 0.0080(19) 0.0002(18)
N2 0.023(2) 0.016(2) 0.019(2) 0.0041(19) 0.011(2) 0.0019(19)
N3 0.031(3) 0.019(3) 0.019(2) 0.0055(19) 0.011(2) 0.005(2)
N4 0.028(3) 0.018(2) 0.015(2) 0.0048(18) 0.007(2) 0.007(2)
N5 0.021(2) 0.012(2) 0.016(2) 0.0034(19) 0.0056(19) 0.002(2)
N6 0.021(2) 0.016(2) 0.016(2) 0.0027(19) 0.0098(18) 0.0040(19)
C00R 0.021(3) 0.015(3) 0.013(2) -0.006(2) 0.009(2) -0.005(2)
C1 0.024(3) 0.013(3) 0.018(3) 0.004(2) 0.011(3) 0.003(2)
C2 0.023(3) 0.011(3) 0.022(3) 0.001(2) 0.017(2) 0.003(2)
C3 0.011(2) 0.017(3) 0.019(3) 0.000(2) 0.007(2) 0.001(2)
C4 0.018(3) 0.026(3) 0.014(3) -0.002(2) 0.009(2) 0.003(2)
C5 0.019(3) 0.012(3) 0.013(2) -0.002(2) 0.008(2) -0.001(2)
C6 0.020(3) 0.010(3) 0.017(3) 0.005(2) 0.008(2) 0.002(2)
C7 0.019(3) 0.014(3) 0.020(3) 0.002(2) 0.009(3) 0.003(2)
C8 0.018(3) 0.025(3) 0.023(3) -0.002(2) 0.009(2) 0.003(2)
C9 0.025(3) 0.025(3) 0.026(3) -0.009(3) 0.008(3) -0.002(3)
C10 0.029(3) 0.017(3) 0.039(4) -0.004(3) 0.012(3) -0.004(3)
C11 0.030(3) 0.013(3) 0.033(3) 0.001(2) 0.016(3) 0.001(2)
C12 0.019(3) 0.015(3) 0.021(3) 0.000(2) 0.010(2) 0.001(2)
C13 0.016(3) 0.015(3) 0.018(3) 0.005(2) 0.010(2) 0.001(2)
C14 0.024(3) 0.016(3) 0.023(3) 0.007(2) 0.010(2) 0.006(2)
C15 0.030(3) 0.015(3) 0.019(3) 0.002(2) 0.011(2) 0.003(2)
C16 0.022(3) 0.017(3) 0.019(3) 0.005(2) 0.009(2) 0.002(2)
C17 0.020(3) 0.016(3) 0.019(3) 0.003(2) 0.008(2) 0.004(2)
C18 0.018(3) 0.023(3) 0.019(3) 0.003(2) 0.011(3) 0.000(3)
C19 0.021(3) 0.034(4) 0.017(3) 0.002(3) 0.006(2) 0.003(3)
C20 0.018(3) 0.036(4) 0.025(3) -0.006(3) 0.003(3) 0.002(3)
C21 0.031(3) 0.024(3) 0.035(4) -0.011(3) 0.011(3) -0.010(3)
C22 0.031(3) 0.014(3) 0.032(3) -0.003(3) 0.013(3) -0.001(3)
C23 0.015(3) 0.018(3) 0.021(3) -0.001(2) 0.006(2) 0.001(2)

loop_
_atom_type_symbol
_atom_type_description
_atom_type_scat_dispersion_real
_atom_type_scat_dispersion_imag
_atom_type_scat_source
C C 0.0033 0.0016 'International Tables Vol C Tables 4.2.6.8 and 6.1.1.4'
H H 0.0000 0.0000 'International Tables Vol C Tables 4.2.6.8 and 6.1.1.4'
N N 0.0061 0.0033 'International Tables Vol C Tables 4.2.6.8 and 6.1.1.4'
Ni Ni 0.3393 1.1124 'International Tables Vol C Tables 4.2.6.8 and 6.1.1.4'
O O 0.0106 0.0060 'International Tables Vol C Tables 4.2.6.8 and 6.1.1.4'
S S 0.1246 0.1234 'International Tables Vol C Tables 4.2.6.8 and 6.1.1.4'

loop_
_geom_angle_atom_site_label_1
_geom_angle_atom_site_label_2
_geom_angle_atom_site_label_3
_geom_angle
_geom_angle_site_symmetry_1
_geom_angle_site_symmetry_3
O1 Ni1 O4 94.26(16) . 4_564
O1 Ni1 O5 154.76(15) . 4_564
O1 Ni1 N1 91.61(17) . .
O1 Ni1 N6 94.15(17) . 3_454
O1 Ni1 C00R 124.50(17) . 4_564
O2 Ni1 O1 94.93(16) . .
O2 Ni1 O4 170.79(15) . 4_564
O2 Ni1 O5 109.95(15) . 4_564
O2 Ni1 N1 85.07(18) . .
O2 Ni1 N6 88.51(17) . 3_454
O2 Ni1 C00R 140.51(17) . 4_564
O4 Ni1 O5 60.91(15) 4_564 4_564
O4 Ni1 N1 95.05(18) 4_564 .
O4 Ni1 N6 90.46(17) 4_564 3_454
O4 Ni1 C00R 30.34(17) 4_564 4_564
O5 Ni1 C00R 30.58(17) 4_564 4_564
N1 Ni1 O5 86.54(16) . 4_564
N1 Ni1 N6 171.72(18) . 3_454
N1 Ni1 C00R 91.18(18) . 4_564
N6 Ni1 O5 90.76(16) 3_454 4_564
N6 Ni1 C00R 90.45(18) 3_454 4_564
C5 S1 C2 91.8(3) . .
C1 O2 Ni1 123.0(4) . .
C00R O4 Ni1 94.4(4) . 4_465
C00R O5 Ni1 84.9(3) . 4_465
C6 N1 Ni1 121.6(4) . .
C6 N1 C7 105.6(5) . .
C7 N1 Ni1 132.0(3) . .
C6 N2 C12 105.8(5) . .
C6 N2 C13 124.8(5) . .
C13 N2 C12 129.2(5) . .
C13 N3 N4 118.7(5) . .
C16 N4 N3 119.1(5) . .
C17 N5 C16 122.3(5) . .
C17 N5 C23 106.4(5) . .
C23 N5 C16 131.2(5) . .
C17 N6 Ni1 123.9(4) . 3_546
C17 N6 C18 105.5(5) . .
C18 N6 Ni1 130.6(3) . 3_546
O4 C00R Ni1 55.3(3) . 4_465
O4 C00R O5 119.8(5) . .
O4 C00R C5 118.5(5) . .
O5 C00R Ni1 64.5(3) . 4_465
O5 C00R C5 121.6(5) . .
C5 C00R Ni1 173.4(4) . 4_465
O2 C1 C2 116.7(5) . .
O3 C1 O2 126.3(6) . .
O3 C1 C2 117.0(6) . .
C1 C2 S1 117.4(4) . .
C3 C2 S1 110.9(4) . .
C3 C2 C1 131.5(6) . .
C2 C3 C4 113.4(5) . .
C5 C4 C3 112.5(5) . .
C00R C5 S1 116.5(4) . .
C4 C5 S1 111.3(4) . .
C4 C5 C00R 132.2(5) . .
N1 C6 N2 113.3(5) . .
N1 C7 C8 129.3(5) . .
C12 C7 N1 110.2(4) . .
C12 C7 C8 120.5(5) . .
C9 C8 C7 117.0(6) . .
C8 C9 C10 122.0(6) . .
C11 C10 C9 121.8(6) . .
C10 C11 C12 115.3(6) . .
C7 C12 N2 105.1(5) . .
C7 C12 C11 123.2(5) . .
C11 C12 N2 131.6(5) . .
N3 C13 N2 114.9(5) . .
N3 C13 C14 124.4(5) . .
C14 C13 N2 120.7(5) . .
C15 C14 C13 116.7(5) . .
C14 C15 C16 116.5(5) . .
N4 C16 N5 113.7(5) . .
N4 C16 C15 124.5(5) . .
C15 C16 N5 121.7(5) . .
N6 C17 N5 112.7(5) . .
N6 C18 C19 129.2(5) . .
N6 C18 C23 110.0(5) . .
C23 C18 C19 120.8(5) . .
C20 C19 C18 117.0(6) . .
C19 C20 C21 121.9(6) . .
C22 C21 C20 122.5(6) . .
C21 C22 C23 115.8(6) . .
N5 C23 C18 105.3(5) . .
N5 C23 C22 132.8(5) . .
C18 C23 C22 121.9(5) . .

loop_
_geom_bond_atom_site_label_1
_geom_bond_atom_site_label_2
_geom_bond_distance
_geom_bond_site_symmetry_2
Ni1 O1 2.045(4) .
Ni1 O2 2.038(4) .
Ni1 O4 2.059(4) 4_564
Ni1 O5 2.264(4) 4_564
Ni1 N1 2.077(5) .
Ni1 N6 2.080(5) 3_454
Ni1 C00R 2.497(6) 4_564
S1 C2 1.729(6) .
S1 C5 1.718(6) .
O2 C1 1.266(8) .
O3 C1 1.257(7) .
O4 Ni1 2.059(4) 4_465
O4 C00R 1.265(7) .
O5 Ni1 2.264(4) 4_465
O5 C00R 1.276(7) .
N1 C6 1.300(6) .
N1 C7 1.392(7) .
N2 C6 1.370(7) .
N2 C12 1.411(7) .
N2 C13 1.409(7) .
N3 N4 1.337(6) .
N3 C13 1.330(7) .
N4 C16 1.320(8) .
N5 C16 1.417(7) .
N5 C17 1.375(7) .
N5 C23 1.390(7) .
N6 Ni1 2.080(5) 3_546
N6 C17 1.310(7) .
N6 C18 1.387(7) .
C00R Ni1 2.497(6) 4_465
C00R C5 1.462(8) .
C1 C2 1.474(8) .
C2 C3 1.356(8) .
C3 C4 1.412(8) .
C4 C5 1.369(8) .
C7 C8 1.401(8) .
C7 C12 1.382(8) .
C8 C9 1.368(9) .
C9 C10 1.402(9) .
C10 C11 1.388(9) .
C11 C12 1.394(8) .
C13 C14 1.390(8) .
C14 C15 1.372(8) .
C15 C16 1.393(8) .
C18 C19 1.406(7) .
C18 C23 1.394(8) .
C19 C20 1.365(9) .
C20 C21 1.397(10) .
C21 C22 1.376(9) .
C22 C23 1.406(8) .

loop_
_twin_individual_id
_twin_individual_mass_fraction_refined
1 0.547(19)
2 0.453(19)
